data_7052749
loop_
_publ_author_name
'Janssen (n\'ee Kirleis), Karin'
'Butensch\"on, Holger'

_publ_section_title
;
 New cyclopentadienylethylphosphane chelate complexes with
 unsymmetrical phosphane substitution
;
_journal_issue 10
_journal_name_full 'New Journal of Chemistry'
_journal_page_first 2287
_journal_paper_doi 10.1039/c1nj20292h
_journal_volume 35
_journal_year 2011
_chemical_formula_sum 'C17 H22 Cl2 Cr P'
_chemical_formula_weight 380.216
_chemical_name_systematic
;
?
;
_space_group_IT_number 14
_symmetry_cell_setting monoclinic
_symmetry_space_group_name_Hall '-P 2ybc'
_symmetry_space_group_name_H-M 'P 1 21/c 1'
_atom_sites_solution_hydrogens geom
_atom_sites_solution_primary direct
_atom_sites_solution_secondary difmap
_audit_creation_method SHELXL-97
_cell_angle_alpha 90.00
_cell_angle_beta 115.182(19)
_cell_angle_gamma 90.00
_cell_formula_units_Z 8
_cell_length_a 15.428(3)
_cell_length_b 16.376(5)
_cell_length_c 15.847(3)
_cell_measurement_reflns_used 8000
_cell_measurement_temperature 297
_cell_measurement_theta_max 24.33
_cell_measurement_theta_min 5.01
_cell_volume 3623.2(16)
_computing_structure_refinement 'SHELXL-97 (Sheldrick, 1997)'
_computing_structure_solution 'SHELXL-97 (Sheldrick, 1997)'
_diffrn_ambient_temperature 297
_diffrn_measured_fraction_theta_full 0.980
_diffrn_measured_fraction_theta_max 0.980
_diffrn_measurement_device_type 'STOE IPDS'
_diffrn_measurement_method psi-scan
_diffrn_radiation_monochromator graphite
_diffrn_radiation_source 'fine-focus sealed tube'
_diffrn_radiation_type MoK\a
_diffrn_radiation_wavelength 0.71073
_diffrn_reflns_av_R_equivalents 0.1203
_diffrn_reflns_av_sigmaI/netI 0.1116
_diffrn_reflns_limit_h_max 18
_diffrn_reflns_limit_h_min -18
_diffrn_reflns_limit_k_max 20
_diffrn_reflns_limit_k_min -20
_diffrn_reflns_limit_l_max 19
_diffrn_reflns_limit_l_min -19
_diffrn_reflns_number 50517
_diffrn_reflns_theta_full 26.14
_diffrn_reflns_theta_max 26.14
_diffrn_reflns_theta_min 1.92
_exptl_absorpt_coefficient_mu 1.006
_exptl_absorpt_correction_T_max 0.9223
_exptl_absorpt_correction_T_min 0.8769
_exptl_absorpt_correction_type multi-scan
_exptl_absorpt_process_details
;
[c.f. r.h. blessing, acta cryst. (1995), a51, 33-38]
;
_exptl_crystal_colour red
_exptl_crystal_density_diffrn 1.394
_exptl_crystal_density_method 'not measured'
_exptl_crystal_description block
_exptl_crystal_F_000 1576
_exptl_crystal_size_max 0.13
_exptl_crystal_size_mid 0.10
_exptl_crystal_size_min 0.08
_refine_diff_density_max 0.366
_refine_diff_density_min -0.237
_refine_diff_density_rms 0.054
_refine_ls_extinction_method none
_refine_ls_goodness_of_fit_ref 0.841
_refine_ls_hydrogen_treatment constr
_refine_ls_matrix_type full
_refine_ls_number_parameters 379
_refine_ls_number_reflns 7080
_refine_ls_number_restraints 0
_refine_ls_restrained_S_all 0.841
_refine_ls_R_factor_all 0.0863
_refine_ls_R_factor_gt 0.0343
_refine_ls_shift/su_max 0.001
_refine_ls_shift/su_mean 0.000
_refine_ls_structure_factor_coef Fsqd
_refine_ls_weighting_details 'calc w=1/[\s^2^(Fo^2^)+(0.0023P)^2^+0.0000P] where P=(Fo^2^+2Fc^2^)/3'
_refine_ls_weighting_scheme calc
_refine_ls_wR_factor_gt 0.0516
_refine_ls_wR_factor_ref 0.0558
_reflns_number_gt 3591
_reflns_number_total 7080
_reflns_threshold_expression >2sigma(I)
_cod_data_source_file c1nj20292h.txt
_cod_data_source_block II
_cod_depositor_comments
;
The following automatic conversions were performed:

'_symmetry_cell_setting' value 'Monoclinic' changed to 'monoclinic'
according to /home/saulius/struct/CIF-dictionaries/cif_core.dic
dictionary named 'cif_core.dic' version 2.4.1 from 2010-06-29.

Automatic conversion script
Id: cif_fix_values 1715 2011-07-08 13:25:40Z adriana 
;
_cod_original_cell_volume 3623.3(14)
_cod_original_sg_symbol_H-M P21/c
_cod_original_formula_sum 'C17 H22 Cl2 Cr1 P1'
_cod_database_code 7052749

loop_
_symmetry_equiv_pos_as_xyz
'x, y, z'
'-x, y+1/2, -z+1/2'
'-x, -y, -z'
'x, -y-1/2, z-1/2'

loop_
_atom_site_label
_atom_site_type_symbol
_atom_site_fract_x
_atom_site_fract_y
_atom_site_fract_z
_atom_site_U_iso_or_equiv
_atom_site_adp_type
_atom_site_occupancy
_atom_site_symmetry_multiplicity
_atom_site_calc_flag
_atom_site_refinement_flags
Cr1 Cr 0.14228(4) 0.29353(3) 0.34675(3) 0.03984(14) Uani 1 1 d .
Cl1 Cl 0.16080(7) 0.17565(5) 0.42848(5) 0.0631(3) Uani 1 1 d .
Cl2 Cl 0.03352(7) 0.35576(6) 0.38838(5) 0.0626(3) Uani 1 1 d .
P1 P 0.03737(6) 0.24242(5) 0.19020(5) 0.0384(2) Uani 1 1 d .
C1 C 0.2303(2) 0.3117(2) 0.2662(2) 0.0481(9) Uani 1 1 d .
C2 C 0.2892(2) 0.2832(2) 0.3547(2) 0.0563(10) Uani 1 1 d .
H2 H 0.3221 0.2338 0.3675 0.068 Uiso 1 1 calc R
C3 C 0.2917(3) 0.3394(2) 0.4212(2) 0.0678(11) Uani 1 1 d .
H3 H 0.3267 0.3340 0.4853 0.081 Uiso 1 1 calc R
C4 C 0.2339(3) 0.4042(2) 0.3764(3) 0.0674(11) Uani 1 1 d .
H4 H 0.2224 0.4502 0.4046 0.081 Uiso 1 1 calc R
C5 C 0.1954(3) 0.3884(2) 0.2799(2) 0.0528(9) Uani 1 1 d .
H5 H 0.1541 0.4224 0.2331 0.063 Uiso 1 1 calc R
C6 C 0.1289(3) 0.2028(2) 0.1564(2) 0.0522(9) Uani 1 1 d .
H6A H 0.1587 0.1540 0.1930 0.063 Uiso 1 1 calc R
H6B H 0.0999 0.1880 0.0902 0.063 Uiso 1 1 calc R
C8 C -0.0621(2) 0.38837(19) 0.1362(2) 0.0456(9) Uani 1 1 d .
H8 H -0.0604 0.3878 0.1956 0.055 Uiso 1 1 calc R
C9 C -0.0207(2) 0.32455(18) 0.10867(18) 0.0397(8) Uani 1 1 d .
C10 C -0.1055(2) 0.4520(2) 0.0774(2) 0.0542(9) Uani 1 1 d .
H10 H -0.1331 0.4942 0.0967 0.065 Uiso 1 1 calc R
C11 C -0.1079(3) 0.4532(2) -0.0102(2) 0.0625(11) Uani 1 1 d .
H11 H -0.1365 0.4968 -0.0500 0.075 Uiso 1 1 calc R
C12 C -0.0689(3) 0.3911(3) -0.0392(2) 0.0693(11) Uani 1 1 d .
H12 H -0.0718 0.3921 -0.0991 0.083 Uiso 1 1 calc R
C13 C -0.0250(3) 0.3266(2) 0.0194(2) 0.0566(10) Uani 1 1 d .
H13 H 0.0017 0.2844 -0.0009 0.068 Uiso 1 1 calc R
C14 C 0.2041(3) 0.2692(2) 0.1746(2) 0.0620(10) Uani 1 1 d .
H14A H 0.2618 0.2447 0.1740 0.074 Uiso 1 1 calc R
H14B H 0.1796 0.3096 0.1242 0.074 Uiso 1 1 calc R
C15 C -0.0551(3) 0.1616(2) 0.1655(2) 0.0517(10) Uani 1 1 d .
C16 C -0.0104(3) 0.0856(2) 0.2171(3) 0.0856(14) Uani 1 1 d .
H16A H 0.0350 0.0641 0.1942 0.103 Uiso 1 1 calc R
H16B H -0.0603 0.0448 0.2072 0.103 Uiso 1 1 calc R
H16C H 0.0236 0.0976 0.2838 0.103 Uiso 1 1 calc R
C17 C -0.1263(3) 0.1927(3) 0.2020(3) 0.0887(14) Uani 1 1 d .
H17A H -0.1569 0.2427 0.1687 0.106 Uiso 1 1 calc R
H17B H -0.0923 0.2043 0.2689 0.106 Uiso 1 1 calc R
H17C H -0.1752 0.1510 0.1919 0.106 Uiso 1 1 calc R
C18 C -0.1081(3) 0.1450(3) 0.0625(2) 0.1104(19) Uani 1 1 d .
H18A H -0.1375 0.1957 0.0300 0.133 Uiso 1 1 calc R
H18B H -0.1581 0.1042 0.0520 0.133 Uiso 1 1 calc R
H18C H -0.0632 0.1244 0.0387 0.133 Uiso 1 1 calc R
Cr2 Cr -0.48945(4) 0.44533(3) -0.19149(3) 0.03675(13) Uani 1 1 d .
Cl3 Cl -0.56654(7) 0.35630(5) -0.31097(5) 0.0555(3) Uani 1 1 d .
Cl4 Cl -0.56344(7) 0.40719(5) -0.10007(5) 0.0577(3) Uani 1 1 d .
P2 P -0.57873(6) 0.57249(5) -0.25267(5) 0.0358(2) Uani 1 1 d .
C20 C -0.3739(2) 0.53984(19) -0.14390(19) 0.0424(8) Uani 1 1 d .
C21 C -0.3660(2) 0.4919(2) -0.2149(2) 0.0548(10) Uani 1 1 d .
H21 H -0.3734 0.5104 -0.2731 0.066 Uiso 1 1 calc R
C22 C -0.3416(3) 0.4091(2) -0.0931(2) 0.0623(11) Uani 1 1 d .
H22 H -0.3295 0.3627 -0.0560 0.075 Uiso 1 1 calc R
C23 C -0.3455(3) 0.4135(2) -0.1823(3) 0.0640(11) Uani 1 1 d .
H23 H -0.3356 0.3699 -0.2148 0.077 Uiso 1 1 calc R
C25 C -0.5017(3) 0.64325(18) -0.16376(18) 0.0483(9) Uani 1 1 d .
H25A H -0.5213 0.6996 -0.1833 0.058 Uiso 1 1 calc R
H25B H -0.5067 0.6335 -0.1050 0.058 Uiso 1 1 calc R
C26 C -0.3995(3) 0.62972(19) -0.1506(2) 0.0572(10) Uani 1 1 d .
H26A H -0.3911 0.6540 -0.2031 0.069 Uiso 1 1 calc R
H26B H -0.3556 0.6574 -0.0935 0.069 Uiso 1 1 calc R
C27 C -0.5503(3) 0.68301(18) -0.3760(2) 0.0471(9) Uani 1 1 d .
H27 H -0.5346 0.7218 -0.3289 0.057 Uiso 1 1 calc R
C28 C -0.5750(2) 0.60467(17) -0.36184(17) 0.0355(8) Uani 1 1 d .
C29 C -0.5715(3) 0.6479(2) -0.5292(2) 0.0600(11) Uani 1 1 d .
H29 H -0.5709 0.6628 -0.5856 0.072 Uiso 1 1 calc R
C30 C -0.5952(3) 0.5697(2) -0.5165(2) 0.0622(11) Uani 1 1 d .
H30 H -0.6101 0.5313 -0.5638 0.075 Uiso 1 1 calc R
C31 C -0.5489(3) 0.7039(2) -0.4598(2) 0.0553(10) Uani 1 1 d .
H31 H -0.5324 0.7567 -0.4688 0.066 Uiso 1 1 calc R
C32 C -0.5968(2) 0.54855(19) -0.43284(19) 0.0485(9) Uani 1 1 d .
H32 H -0.6128 0.4955 -0.4242 0.058 Uiso 1 1 calc R
C33 C -0.7037(3) 0.5919(2) -0.2697(2) 0.0527(9) Uani 1 1 d .
C34 C -0.3595(2) 0.4877(2) -0.0699(2) 0.0505(9) Uani 1 1 d .
H34 H -0.3614 0.5027 -0.0141 0.061 Uiso 1 1 calc R
C35 C -0.7384(3) 0.6749(2) -0.3112(2) 0.0680(11) Uani 1 1 d .
H35A H -0.6981 0.7172 -0.2687 0.082 Uiso 1 1 calc R
H35B H -0.8049 0.6824 -0.3206 0.082 Uiso 1 1 calc R
H35C H -0.7346 0.6793 -0.3712 0.082 Uiso 1 1 calc R
C36 C -0.7672(3) 0.5268(2) -0.3351(3) 0.0877(14) Uani 1 1 d .
H36A H -0.7451 0.4727 -0.3082 0.105 Uiso 1 1 calc R
H36B H -0.7642 0.5308 -0.3955 0.105 Uiso 1 1 calc R
H36C H -0.8335 0.5349 -0.3439 0.105 Uiso 1 1 calc R
C37 C -0.7085(3) 0.5855(3) -0.1754(3) 0.0996(17) Uani 1 1 d .
H37A H -0.6676 0.6276 -0.1332 0.120 Uiso 1 1 calc R
H37B H -0.6862 0.5314 -0.1484 0.120 Uiso 1 1 calc R
H37C H -0.7747 0.5935 -0.1841 0.120 Uiso 1 1 calc R

loop_
_atom_site_aniso_label
_atom_site_aniso_U_11
_atom_site_aniso_U_22
_atom_site_aniso_U_33
_atom_site_aniso_U_23
_atom_site_aniso_U_13
_atom_site_aniso_U_12
Cr1 0.0402(4) 0.0421(3) 0.0352(3) -0.0036(2) 0.0140(2) -0.0022(3)
Cl1 0.0780(8) 0.0550(5) 0.0515(5) 0.0100(4) 0.0231(5) 0.0008(5)
Cl2 0.0746(8) 0.0713(6) 0.0541(5) -0.0003(5) 0.0389(5) 0.0151(5)
P1 0.0375(6) 0.0429(5) 0.0355(4) -0.0041(4) 0.0163(4) -0.0002(4)
C1 0.035(2) 0.056(2) 0.057(2) 0.0035(17) 0.0233(17) -0.0027(17)
C2 0.030(2) 0.062(2) 0.073(2) 0.002(2) 0.0185(19) 0.0040(18)
C3 0.045(3) 0.083(3) 0.054(2) -0.005(2) 0.0010(19) -0.012(2)
C4 0.062(3) 0.054(2) 0.077(3) -0.015(2) 0.021(2) -0.024(2)
C5 0.046(3) 0.048(2) 0.067(2) 0.0065(18) 0.0272(19) -0.0059(18)
C6 0.056(3) 0.059(2) 0.0467(18) -0.0087(17) 0.0265(17) 0.009(2)
C8 0.042(2) 0.052(2) 0.0379(17) -0.0013(16) 0.0130(16) 0.0011(18)
C9 0.039(2) 0.0466(18) 0.0331(16) -0.0034(14) 0.0144(15) -0.0046(16)
C10 0.050(3) 0.051(2) 0.057(2) 0.0007(18) 0.0177(18) 0.0049(18)
C11 0.051(3) 0.063(2) 0.064(2) 0.021(2) 0.0150(19) 0.001(2)
C12 0.073(3) 0.087(3) 0.051(2) 0.013(2) 0.030(2) 0.006(3)
C13 0.058(3) 0.066(2) 0.052(2) 0.0032(18) 0.0299(19) 0.007(2)
C14 0.051(3) 0.083(3) 0.067(2) -0.004(2) 0.039(2) 0.002(2)
C15 0.052(3) 0.053(2) 0.0448(19) -0.0043(17) 0.0158(18) -0.0124(19)
C16 0.087(4) 0.052(2) 0.109(3) -0.008(2) 0.034(3) -0.019(2)
C17 0.068(3) 0.093(3) 0.117(3) 0.007(3) 0.051(3) -0.023(3)
C18 0.134(5) 0.119(4) 0.061(2) -0.022(3) 0.025(3) -0.077(3)
Cr2 0.0397(3) 0.0335(3) 0.0368(3) -0.0001(2) 0.0160(2) -0.0005(2)
Cl3 0.0730(7) 0.0388(4) 0.0482(4) -0.0088(4) 0.0195(5) -0.0049(4)
Cl4 0.0755(7) 0.0502(5) 0.0621(5) 0.0106(4) 0.0436(5) -0.0005(5)
P2 0.0430(6) 0.0342(4) 0.0332(4) 0.0022(3) 0.0191(4) -0.0001(4)
C20 0.038(2) 0.051(2) 0.0342(17) -0.0053(15) 0.0112(15) -0.0109(16)
C21 0.041(2) 0.078(3) 0.051(2) -0.006(2) 0.0251(18) -0.012(2)
C22 0.045(3) 0.057(2) 0.066(2) 0.010(2) 0.006(2) 0.0080(19)
C23 0.044(3) 0.069(3) 0.080(3) -0.020(2) 0.027(2) 0.007(2)
C25 0.072(3) 0.0335(17) 0.0381(17) -0.0047(14) 0.0217(18) 0.0007(18)
C26 0.065(3) 0.050(2) 0.0436(19) -0.0077(16) 0.0099(19) -0.020(2)
C27 0.067(3) 0.0364(18) 0.0395(17) -0.0034(14) 0.0236(17) -0.0088(17)
C28 0.039(2) 0.0370(17) 0.0301(15) -0.0023(13) 0.0147(14) -0.0036(15)
C29 0.071(3) 0.074(3) 0.0396(18) 0.0086(19) 0.0282(19) -0.009(2)
C30 0.088(3) 0.063(3) 0.0382(18) -0.0065(17) 0.0289(19) -0.007(2)
C31 0.075(3) 0.045(2) 0.050(2) 0.0090(18) 0.0311(19) -0.010(2)
C32 0.059(3) 0.0447(19) 0.0428(18) 0.0033(16) 0.0223(17) -0.0117(18)
C33 0.053(3) 0.055(2) 0.060(2) 0.0180(18) 0.0345(19) 0.0160(19)
C34 0.045(2) 0.059(2) 0.0347(18) -0.0012(17) 0.0045(16) 0.0006(19)
C35 0.067(3) 0.071(3) 0.073(2) 0.015(2) 0.036(2) 0.024(2)
C36 0.045(3) 0.073(3) 0.146(4) 0.023(3) 0.042(3) 0.001(2)
C37 0.105(4) 0.132(4) 0.100(3) 0.057(3) 0.080(3) 0.063(3)

loop_
_atom_type_symbol
_atom_type_description
_atom_type_scat_dispersion_real
_atom_type_scat_dispersion_imag
_atom_type_scat_source
C C 0.0033 0.0016 'International Tables Vol C Tables 4.2.6.8 and 6.1.1.4'
H H 0.0000 0.0000 'International Tables Vol C Tables 4.2.6.8 and 6.1.1.4'
Cl Cl 0.1484 0.1585 'International Tables Vol C Tables 4.2.6.8 and 6.1.1.4'
P P 0.1023 0.0942 'International Tables Vol C Tables 4.2.6.8 and 6.1.1.4'
Cr Cr 0.3209 0.6236 'International Tables Vol C Tables 4.2.6.8 and 6.1.1.4'

loop_
_geom_angle_atom_site_label_1
_geom_angle_atom_site_label_2
_geom_angle_atom_site_label_3
_geom_angle
C2 Cr1 C4 60.55(14)
C2 Cr1 C5 60.41(13)
C4 Cr1 C5 36.96(12)
C2 Cr1 C3 36.33(12)
C4 Cr1 C3 35.98(13)
C5 Cr1 C3 60.56(13)
C2 Cr1 C1 36.19(11)
C4 Cr1 C1 61.81(13)
C5 Cr1 C1 37.02(11)
C3 Cr1 C1 61.04(13)
C2 Cr1 Cl1 91.45(10)
C4 Cr1 Cl1 131.11(11)
C5 Cr1 Cl1 151.86(10)
C3 Cr1 Cl1 97.68(11)
C1 Cr1 Cl1 118.47(9)
C2 Cr1 Cl2 150.85(10)
C4 Cr1 Cl2 93.13(12)
C5 Cr1 Cl2 106.90(10)
C3 Cr1 Cl2 114.74(11)
C1 Cr1 Cl2 143.20(9)
Cl1 Cr1 Cl2 98.27(4)
C2 Cr1 P1 104.38(10)
C4 Cr1 P1 125.21(10)
C5 Cr1 P1 88.55(9)
C3 Cr1 P1 137.49(11)
C1 Cr1 P1 76.65(9)
Cl1 Cr1 P1 98.91(4)
Cl2 Cr1 P1 101.18(4)
C9 P1 C6 105.26(15)
C9 P1 C15 105.96(15)
C6 P1 C15 107.75(17)
C9 P1 Cr1 112.28(10)
C6 P1 Cr1 99.03(11)
C15 P1 Cr1 124.75(10)
C2 C1 C5 105.7(3)
C2 C1 C14 127.8(3)
C5 C1 C14 126.5(3)
C2 C1 Cr1 71.03(19)
C5 C1 Cr1 70.69(19)
C14 C1 Cr1 120.6(2)
C3 C2 C1 109.9(3)
C3 C2 Cr1 72.0(2)
C1 C2 Cr1 72.79(19)
C3 C2 H2 125.1
C1 C2 H2 125.1
Cr1 C2 H2 121.8
C4 C3 C2 108.5(3)
C4 C3 Cr1 71.9(2)
C2 C3 Cr1 71.69(19)
C4 C3 H3 125.7
C2 C3 H3 125.7
Cr1 C3 H3 122.4
C3 C4 C5 107.4(3)
C3 C4 Cr1 72.1(2)
C5 C4 Cr1 71.57(19)
C3 C4 H4 126.3
C5 C4 H4 126.3
Cr1 C4 H4 121.7
C4 C5 C1 108.5(3)
C4 C5 Cr1 71.5(2)
C1 C5 Cr1 72.29(19)
C4 C5 H5 125.8
C1 C5 H5 125.8
Cr1 C5 H5 122.1
C14 C6 P1 108.2(2)
C14 C6 H6A 110.1
P1 C6 H6A 110.1
C14 C6 H6B 110.1
P1 C6 H6B 110.1
H6A C6 H6B 108.4
C10 C8 C9 121.1(3)
C10 C8 H8 119.4
C9 C8 H8 119.4
C13 C9 C8 118.2(3)
C13 C9 P1 122.6(3)
C8 C9 P1 119.2(2)
C8 C10 C11 119.6(3)
C8 C10 H10 120.2
C11 C10 H10 120.2
C12 C11 C10 120.4(3)
C12 C11 H11 119.8
C10 C11 H11 119.8
C11 C12 C13 120.5(3)
C11 C12 H12 119.8
C13 C12 H12 119.8
C12 C13 C9 120.1(3)
C12 C13 H13 119.9
C9 C13 H13 119.9
C1 C14 C6 112.5(3)
C1 C14 H14A 109.1
C6 C14 H14A 109.1
C1 C14 H14B 109.1
C6 C14 H14B 109.1
H14A C14 H14B 107.8
C16 C15 C18 110.7(3)
C16 C15 C17 108.1(3)
C18 C15 C17 108.9(3)
C16 C15 P1 110.2(3)
C18 C15 P1 111.7(2)
C17 C15 P1 107.1(2)
C15 C16 H16A 109.5
C15 C16 H16B 109.5
H16A C16 H16B 109.5
C15 C16 H16C 109.5
H16A C16 H16C 109.5
H16B C16 H16C 109.5
C15 C17 H17A 109.5
C15 C17 H17B 109.5
H17A C17 H17B 109.5
C15 C17 H17C 109.5
H17A C17 H17C 109.5
H17B C17 H17C 109.5
C15 C18 H18A 109.5
C15 C18 H18B 109.5
H18A C18 H18B 109.5
C15 C18 H18C 109.5
H18A C18 H18C 109.5
H18B C18 H18C 109.5
C34 Cr2 C21 61.07(13)
C34 Cr2 C23 60.55(13)
C21 Cr2 C23 35.87(12)
C34 Cr2 C22 36.64(11)
C21 Cr2 C22 60.90(14)
C23 Cr2 C22 36.41(12)
C34 Cr2 C20 36.35(10)
C21 Cr2 C20 37.10(11)
C23 Cr2 C20 60.62(13)
C22 Cr2 C20 61.05(12)
C34 Cr2 Cl4 92.61(10)
C21 Cr2 Cl4 153.57(9)
C23 Cr2 Cl4 130.53(12)
C22 Cr2 Cl4 97.05(11)
C20 Cr2 Cl4 121.20(8)
C34 Cr2 Cl3 151.56(10)
C21 Cr2 Cl3 105.18(9)
C23 Cr2 Cl3 93.34(10)
C22 Cr2 Cl3 115.33(10)
C20 Cr2 Cl3 141.39(9)
Cl4 Cr2 Cl3 97.30(4)
C34 Cr2 P2 103.01(9)
C21 Cr2 P2 91.10(10)
C23 Cr2 P2 126.91(11)
C22 Cr2 P2 137.48(10)
C20 Cr2 P2 77.23(9)
Cl4 Cr2 P2 97.74(4)
Cl3 Cr2 P2 101.97(4)
C25 P2 C28 105.97(14)
C25 P2 C33 107.37(17)
C28 P2 C33 105.16(14)
C25 P2 Cr2 99.34(11)
C28 P2 Cr2 112.24(10)
C33 P2 Cr2 125.15(11)
C34 C20 C21 107.0(3)
C34 C20 C26 126.8(3)
C21 C20 C26 126.1(3)
C34 C20 Cr2 71.23(18)
C21 C20 Cr2 71.04(18)
C26 C20 Cr2 120.2(2)
C23 C21 C20 107.6(3)
C23 C21 Cr2 72.1(2)
C20 C21 Cr2 71.87(19)
C23 C21 H21 126.2
C20 C21 H21 126.2
Cr2 C21 H21 121.6
C23 C22 C34 107.0(3)
C23 C22 Cr2 71.7(2)
C34 C22 Cr2 71.43(19)
C23 C22 H22 126.5
C34 C22 H22 126.5
Cr2 C22 H22 122.1
C21 C23 C22 109.6(3)
C21 C23 Cr2 72.1(2)
C22 C23 Cr2 71.9(2)
C21 C23 H23 125.2
C22 C23 H23 125.2
Cr2 C23 H23 122.5
C26 C25 P2 108.2(2)
C26 C25 H25A 110.1
P2 C25 H25A 110.1
C26 C25 H25B 110.1
P2 C25 H25B 110.1
H25A C25 H25B 108.4
C20 C26 C25 112.1(3)
C20 C26 H26A 109.2
C25 C26 H26A 109.2
C20 C26 H26B 109.2
C25 C26 H26B 109.2
H26A C26 H26B 107.9
C31 C27 C28 120.2(3)
C31 C27 H27 119.9
C28 C27 H27 119.9
C32 C28 C27 118.3(3)
C32 C28 P2 118.9(2)
C27 C28 P2 122.7(2)
C31 C29 C30 120.3(3)
C31 C29 H29 119.8
C30 C29 H29 119.8
C29 C30 C32 119.3(3)
C29 C30 H30 120.3
C32 C30 H30 120.3
C29 C31 C27 120.6(3)
C29 C31 H31 119.7
C27 C31 H31 119.7
C28 C32 C30 121.2(3)
C28 C32 H32 119.4
C30 C32 H32 119.4
C35 C33 C36 109.2(3)
C35 C33 C37 109.4(3)
C36 C33 C37 109.4(3)
C35 C33 P2 111.9(3)
C36 C33 P2 107.9(2)
C37 C33 P2 109.0(3)
C20 C34 C22 108.8(3)
C20 C34 Cr2 72.42(17)
C22 C34 Cr2 71.93(19)
C20 C34 H34 125.6
C22 C34 H34 125.6
Cr2 C34 H34 121.7
C33 C35 H35A 109.5
C33 C35 H35B 109.5
H35A C35 H35B 109.5
C33 C35 H35C 109.5
H35A C35 H35C 109.5
H35B C35 H35C 109.5
C33 C36 H36A 109.5
C33 C36 H36B 109.5
H36A C36 H36B 109.5
C33 C36 H36C 109.5
H36A C36 H36C 109.5
H36B C36 H36C 109.5
C33 C37 H37A 109.5
C33 C37 H37B 109.5
H37A C37 H37B 109.5
C33 C37 H37C 109.5
H37A C37 H37C 109.5
H37B C37 H37C 109.5

loop_
_geom_bond_atom_site_label_1
_geom_bond_atom_site_label_2
_geom_bond_distance
Cr1 C2 2.223(4)
Cr1 C4 2.223(3)
Cr1 C5 2.224(3)
Cr1 C3 2.226(4)
Cr1 C1 2.245(3)
Cr1 Cl1 2.2739(10)
Cr1 Cl2 2.2871(11)
Cr1 P1 2.4613(11)
P1 C9 1.815(3)
P1 C6 1.829(3)
P1 C15 1.861(3)
C1 C2 1.388(4)
C1 C5 1.419(4)
C1 C14 1.502(4)
C2 C3 1.387(5)
C2 H2 0.9300
C3 C4 1.374(5)
C3 H3 0.9300
C4 C5 1.410(4)
C4 H4 0.9300
C5 H5 0.9300
C6 C14 1.526(5)
C6 H6A 0.9800
C6 H6B 0.9800
C8 C10 1.367(4)
C8 C9 1.388(4)
C8 H8 0.9300
C9 C13 1.388(4)
C10 C11 1.374(5)
C10 H10 0.9300
C11 C12 1.357(5)
C11 H11 0.9300
C12 C13 1.380(4)
C12 H12 0.9300
C13 H13 0.9300
C14 H14A 0.9800
C14 H14B 0.9800
C15 C16 1.489(5)
C15 C18 1.507(4)
C15 C17 1.530(5)
C16 H16A 0.9800
C16 H16B 0.9800
C16 H16C 0.9800
C17 H17A 0.9800
C17 H17B 0.9800
C17 H17C 0.9800
C18 H18A 0.9800
C18 H18B 0.9800
C18 H18C 0.9800
Cr2 C34 2.220(3)
Cr2 C21 2.224(3)
Cr2 C23 2.225(4)
Cr2 C22 2.227(3)
Cr2 C20 2.235(3)
Cr2 Cl4 2.2801(10)
Cr2 Cl3 2.2823(10)
Cr2 P2 2.4571(11)
P2 C25 1.821(3)
P2 C28 1.833(3)
P2 C33 1.857(4)
C20 C34 1.390(4)
C20 C21 1.419(4)
C20 C26 1.516(4)
C21 C23 1.370(5)
C21 H21 0.9300
C22 C23 1.391(5)
C22 C34 1.398(4)
C22 H22 0.9300
C23 H23 0.9300
C25 C26 1.517(5)
C25 H25A 0.9800
C25 H25B 0.9800
C26 H26A 0.9800
C26 H26B 0.9800
C27 C31 1.380(4)
C27 C28 1.383(4)
C27 H27 0.9300
C28 C32 1.379(4)
C29 C31 1.358(4)
C29 C30 1.370(4)
C29 H29 0.9300
C30 C32 1.381(4)
C30 H30 0.9300
C31 H31 0.9300
C32 H32 0.9300
C33 C35 1.506(4)
C33 C36 1.520(5)
C33 C37 1.532(4)
C34 H34 0.9300
C35 H35A 0.9800
C35 H35B 0.9800
C35 H35C 0.9800
C36 H36A 0.9800
C36 H36B 0.9800
C36 H36C 0.9800
C37 H37A 0.9800
C37 H37B 0.9800
C37 H37C 0.9800
